data_4121152
loop_
_publ_author_name
'Santhosh Kumar Podiyanachari'
'Gerald Kehr'
'Christian M\"uck-Lichtenfeld'
'Constantin G. Daniliuc'
'Gerhard Erker'

_publ_section_title
;
 Remarkable Behavior of a Bifunctional Alkynylborane Zirconocene Complex
 toward Donor Ligands and Acetylenes
;
_journal_name_full 'Journal of the American Chemical Society'
_journal_page_first 17444
_journal_page_last 17456
_journal_paper_doi 10.1021/ja408385h
_journal_volume 135
_journal_year 2013
_chemical_formula_sum 'C32 H28 B F10 N Si Zr'
_chemical_formula_weight 746.67
_chemical_name_systematic
; 
 ? 
;
_space_group_IT_number 14
_symmetry_cell_setting monoclinic
_symmetry_space_group_name_Hall '-P 2yn'
_symmetry_space_group_name_H-M 'P 1 21/n 1'
_atom_sites_solution_hydrogens geom
_atom_sites_solution_primary direct
_atom_sites_solution_secondary difmap
_audit_creation_method SHELXL-97
_cell_angle_alpha 90.00
_cell_angle_beta 92.132(1)
_cell_angle_gamma 90.00
_cell_formula_units_Z 4
_cell_length_a 11.6849(2)
_cell_length_b 15.5589(2)
_cell_length_c 18.1675(3)
_cell_measurement_reflns_used 5900
_cell_measurement_temperature 223(2)
_cell_measurement_theta_max 28.28
_cell_measurement_theta_min 4.08
_cell_volume 3300.64(9)
_computing_cell_refinement 'Collect (Nonius B.V., 1998)'
_computing_data_collection 'Collect (Nonius B.V., 1998)'
_computing_data_reduction 'Denzo-SMN (Otwinowski & Minor, 1997)'
_computing_molecular_graphics 'XP (BrukerAXS, 2000)'
_computing_publication_material 'SHELXL-97 (Sheldrick, 1997)'
_computing_structure_refinement 'SHELXL-97 (Sheldrick, 1997)'
_computing_structure_solution 'SHELXS-97 (Sheldrick, 1990)'
_diffrn_ambient_temperature 223(2)
_diffrn_measured_fraction_theta_full 0.982
_diffrn_measured_fraction_theta_max 0.982
_diffrn_measurement_device_type 'Nonius KappaCCD APEXII'
_diffrn_measurement_method '\w and \f scans'
_diffrn_radiation_monochromator 'Montel mirror'
_diffrn_radiation_source 'rotating anode Nonius FR591'
_diffrn_radiation_type MoK\a
_diffrn_radiation_wavelength 0.71073
_diffrn_reflns_av_R_equivalents 0.051
_diffrn_reflns_av_sigmaI/netI 0.0442
_diffrn_reflns_limit_h_max 13
_diffrn_reflns_limit_h_min -13
_diffrn_reflns_limit_k_max 17
_diffrn_reflns_limit_k_min -18
_diffrn_reflns_limit_l_max 21
_diffrn_reflns_limit_l_min -21
_diffrn_reflns_number 18756
_diffrn_reflns_theta_full 25.00
_diffrn_reflns_theta_max 25.00
_diffrn_reflns_theta_min 4.09
_exptl_absorpt_coefficient_mu 0.449
_exptl_absorpt_correction_T_max 0.9866
_exptl_absorpt_correction_T_min 0.9116
_exptl_absorpt_correction_type multi-scan
_exptl_absorpt_process_details 'Denzo (Otwinowski, Borek, Majewski & Minor, 2003)'
_exptl_crystal_colour orange
_exptl_crystal_density_diffrn 1.503
_exptl_crystal_description plate
_exptl_crystal_F_000 1504
_exptl_crystal_size_max 0.21
_exptl_crystal_size_mid 0.18
_exptl_crystal_size_min 0.03
_refine_diff_density_max 0.496
_refine_diff_density_min -0.322
_refine_diff_density_rms 0.059
_refine_ls_extinction_method none
_refine_ls_goodness_of_fit_ref 1.105
_refine_ls_hydrogen_treatment constr
_refine_ls_matrix_type full
_refine_ls_number_parameters 421
_refine_ls_number_reflns 5703
_refine_ls_number_restraints 30
_refine_ls_restrained_S_all 1.137
_refine_ls_R_factor_all 0.0753
_refine_ls_R_factor_gt 0.0524
_refine_ls_shift/su_max 0.001
_refine_ls_shift/su_mean 0.000
_refine_ls_structure_factor_coef Fsqd
_refine_ls_weighting_details 'calc w=1/[\s^2^(Fo^2^)+(0.0138P)^2^+6.8153P] where P=(Fo^2^+2Fc^2^)/3'
_refine_ls_weighting_scheme calc
_refine_ls_wR_factor_gt 0.1003
_refine_ls_wR_factor_ref 0.1143
_reflns_number_gt 4318
_reflns_number_total 5703
_reflns_threshold_expression >2sigma(I)
_cod_data_source_file ja408385h_si_002_03.cif
_cod_data_source_block erk6695
_cod_database_code 4121152

loop_
_symmetry_equiv_pos_as_xyz
'x, y, z'
'-x+1/2, y+1/2, -z+1/2'
'-x, -y, -z'
'x-1/2, -y-1/2, z-1/2'

loop_
_atom_site_label
_atom_site_type_symbol
_atom_site_fract_x
_atom_site_fract_y
_atom_site_fract_z
_atom_site_U_iso_or_equiv
_atom_site_adp_type
_atom_site_occupancy
_atom_site_symmetry_multiplicity
_atom_site_calc_flag
_atom_site_refinement_flags
Zr1 Zr 0.88975(4) 0.75116(3) 0.25534(2) 0.04109(13) Uani 1 1 d .
Si1 Si 0.63896(12) 0.76779(10) 0.38995(8) 0.0577(4) Uani 1 1 d .
N1 N 1.0649(3) 0.6847(2) 0.25188(19) 0.0492(9) Uani 1 1 d .
B1 B 0.9949(4) 0.6990(3) 0.4142(3) 0.0435(11) Uani 1 1 d .
C11 C 0.8478(7) 0.8996(4) 0.2102(5) 0.096(2) Uani 1 1 d U
H11 H 0.7751 0.9077 0.1872 0.116 Uiso 1 1 calc R
C12 C 0.8745(6) 0.9090(3) 0.2825(4) 0.0797(18) Uani 1 1 d U
H12 H 0.8236 0.9266 0.3185 0.096 Uiso 1 1 calc R
C13 C 0.9860(6) 0.8894(3) 0.2951(4) 0.0794(18) Uani 1 1 d U
H13 H 1.0262 0.8898 0.3408 0.095 Uiso 1 1 calc R
C14 C 1.0301(6) 0.8683(4) 0.2269(6) 0.098(2) Uani 1 1 d U
H14 H 1.1056 0.8517 0.2179 0.117 Uiso 1 1 calc R
C15 C 0.9430(10) 0.8766(4) 0.1770(4) 0.103(2) Uani 1 1 d U
H15 H 0.9485 0.8674 0.1261 0.124 Uiso 1 1 calc R
C16 C 0.7062(5) 0.6982(4) 0.1942(3) 0.0722(16) Uani 1 1 d .
H16 H 0.6389 0.7261 0.2081 0.087 Uiso 1 1 calc R
C17 C 0.7515(5) 0.6265(3) 0.2264(3) 0.0668(15) Uani 1 1 d .
H17 H 0.7192 0.5953 0.2648 0.080 Uiso 1 1 calc R
C18 C 0.8508(5) 0.6072(3) 0.1941(3) 0.0695(15) Uani 1 1 d .
H18 H 0.8996 0.5612 0.2073 0.083 Uiso 1 1 calc R
C19 C 0.8690(6) 0.6666(4) 0.1382(3) 0.0800(19) Uani 1 1 d .
H19 H 0.9312 0.6685 0.1068 0.096 Uiso 1 1 calc R
C20 C 0.7742(7) 0.7233(4) 0.1384(3) 0.086(2) Uani 1 1 d .
H20 H 0.7605 0.7697 0.1061 0.103 Uiso 1 1 calc R
C1 C 0.7847(4) 0.7485(3) 0.3580(2) 0.0453(10) Uani 1 1 d .
C2 C 0.8789(4) 0.7184(3) 0.3861(2) 0.0451(10) Uani 1 1 d .
C21 C 0.5684(5) 0.8545(4) 0.3345(3) 0.090(2) Uani 1 1 d .
H21A H 0.6103 0.9078 0.3420 0.135 Uiso 1 1 calc R
H21B H 0.4904 0.8618 0.3498 0.135 Uiso 1 1 calc R
H21C H 0.5678 0.8390 0.2827 0.135 Uiso 1 1 calc R
C22 C 0.6406(5) 0.8019(4) 0.4881(3) 0.0806(17) Uani 1 1 d .
H22A H 0.6704 0.7556 0.5190 0.121 Uiso 1 1 calc R
H22B H 0.5633 0.8157 0.5018 0.121 Uiso 1 1 calc R
H22C H 0.6889 0.8522 0.4946 0.121 Uiso 1 1 calc R
C23 C 0.5561(5) 0.6669(4) 0.3813(4) 0.0886(19) Uani 1 1 d .
H23A H 0.5506 0.6496 0.3299 0.133 Uiso 1 1 calc R
H23B H 0.4798 0.6759 0.3992 0.133 Uiso 1 1 calc R
H23C H 0.5944 0.6221 0.4101 0.133 Uiso 1 1 calc R
C3 C 1.1497(4) 0.6518(3) 0.2405(2) 0.0500(11) Uani 1 1 d .
C4 C 1.2595(4) 0.6108(3) 0.2235(2) 0.0525(11) Uani 1 1 d .
C5 C 1.2376(5) 0.5498(4) 0.1582(3) 0.0810(18) Uani 1 1 d .
H5A H 1.1856 0.5046 0.1723 0.121 Uiso 1 1 calc R
H5B H 1.3094 0.5246 0.1441 0.121 Uiso 1 1 calc R
H5C H 1.2038 0.5816 0.1170 0.121 Uiso 1 1 calc R
C6 C 1.3432(5) 0.6818(4) 0.2041(3) 0.0751(16) Uani 1 1 d .
H6A H 1.3131 0.7133 0.1616 0.113 Uiso 1 1 calc R
H6B H 1.4164 0.6566 0.1929 0.113 Uiso 1 1 calc R
H6C H 1.3533 0.7207 0.2456 0.113 Uiso 1 1 calc R
C7 C 1.3033(5) 0.5611(3) 0.2915(3) 0.0667(14) Uani 1 1 d .
H7A H 1.3101 0.5999 0.3333 0.100 Uiso 1 1 calc R
H7B H 1.3776 0.5365 0.2823 0.100 Uiso 1 1 calc R
H7C H 1.2499 0.5155 0.3022 0.100 Uiso 1 1 calc R
C41 C 1.0659(4) 0.7779(3) 0.4492(2) 0.0405(10) Uani 1 1 d .
F42 F 0.9124(2) 0.81642(17) 0.52450(15) 0.0639(8) Uani 1 1 d .
C42 C 1.0185(4) 0.8314(3) 0.5012(2) 0.0437(10) Uani 1 1 d .
F43 F 1.0217(3) 0.95145(17) 0.58108(16) 0.0692(8) Uani 1 1 d .
C43 C 1.0739(4) 0.9020(3) 0.5316(2) 0.0475(11) Uani 1 1 d .
F44 F 1.2370(3) 0.99003(17) 0.54034(16) 0.0707(8) Uani 1 1 d .
C44 C 1.1816(4) 0.9220(3) 0.5112(2) 0.0501(12) Uani 1 1 d .
F45 F 1.3419(2) 0.8876(2) 0.44213(16) 0.0720(8) Uani 1 1 d .
C45 C 1.2336(4) 0.8703(3) 0.4612(2) 0.0498(11) Uani 1 1 d .
F46 F 1.2311(2) 0.75432(19) 0.38072(14) 0.0653(7) Uani 1 1 d .
C46 C 1.1758(4) 0.8014(3) 0.4312(2) 0.0450(10) Uani 1 1 d .
C31 C 1.0465(4) 0.6042(3) 0.4210(2) 0.0451(10) Uani 1 1 d .
F32 F 1.2086(3) 0.64240(19) 0.49702(19) 0.0906(11) Uani 1 1 d .
C32 C 1.1473(5) 0.5820(3) 0.4594(3) 0.0553(12) Uani 1 1 d .
F33 F 1.2928(3) 0.4869(2) 0.5013(2) 0.1094(13) Uani 1 1 d .
C33 C 1.1925(5) 0.5008(3) 0.4644(3) 0.0641(14) Uani 1 1 d .
F34 F 1.1823(3) 0.35490(19) 0.4315(2) 0.0992(12) Uani 1 1 d .
C34 C 1.1375(6) 0.4343(3) 0.4294(3) 0.0665(15) Uani 1 1 d .
F35 F 0.9779(4) 0.3850(2) 0.3608(2) 0.1120(14) Uani 1 1 d .
C35 C 1.0360(6) 0.4502(3) 0.3930(3) 0.0690(16) Uani 1 1 d .
F36 F 0.8909(3) 0.54174(18) 0.35357(19) 0.0874(11) Uani 1 1 d .
C36 C 0.9932(5) 0.5327(3) 0.3896(3) 0.0572(12) Uani 1 1 d .

loop_
_atom_site_aniso_label
_atom_site_aniso_U_11
_atom_site_aniso_U_22
_atom_site_aniso_U_33
_atom_site_aniso_U_23
_atom_site_aniso_U_13
_atom_site_aniso_U_12
Zr1 0.0458(3) 0.0349(2) 0.0422(2) -0.00492(18) -0.00334(17) 0.00034(19)
Si1 0.0432(8) 0.0728(9) 0.0571(8) 0.0038(7) 0.0037(6) 0.0054(7)
N1 0.053(2) 0.052(2) 0.043(2) -0.0007(17) 0.0008(18) 0.004(2)
B1 0.041(3) 0.052(3) 0.038(3) -0.001(2) 0.004(2) 0.001(2)
C11 0.110(5) 0.049(3) 0.127(5) 0.024(4) -0.053(5) -0.005(3)
C12 0.102(5) 0.039(3) 0.100(4) -0.008(3) 0.028(4) -0.002(3)
C13 0.105(5) 0.046(3) 0.084(4) 0.011(3) -0.039(4) -0.029(3)
C14 0.073(4) 0.043(3) 0.180(7) 0.013(4) 0.042(5) -0.005(3)
C15 0.177(7) 0.063(4) 0.071(4) 0.002(3) 0.024(5) -0.036(5)
C16 0.065(4) 0.071(4) 0.079(4) -0.026(3) -0.026(3) -0.002(3)
C17 0.071(4) 0.056(3) 0.072(4) -0.012(3) -0.008(3) -0.023(3)
C18 0.083(4) 0.044(3) 0.080(4) -0.022(3) -0.016(3) -0.001(3)
C19 0.087(5) 0.099(5) 0.055(3) -0.042(3) 0.008(3) -0.031(4)
C20 0.133(6) 0.064(4) 0.057(4) 0.001(3) -0.044(4) -0.025(4)
C1 0.043(2) 0.047(2) 0.046(2) -0.004(2) 0.0003(19) 0.001(2)
C2 0.048(3) 0.043(2) 0.044(2) -0.0071(19) 0.005(2) -0.001(2)
C21 0.076(4) 0.115(5) 0.079(4) 0.022(4) 0.017(3) 0.038(4)
C22 0.066(4) 0.111(5) 0.065(4) -0.005(3) 0.011(3) 0.014(3)
C23 0.061(4) 0.101(5) 0.104(5) -0.001(4) 0.000(3) -0.021(3)
C3 0.060(3) 0.049(3) 0.040(2) -0.005(2) -0.001(2) -0.001(2)
C4 0.054(3) 0.055(3) 0.048(3) -0.003(2) 0.009(2) 0.006(2)
C5 0.089(4) 0.091(4) 0.063(3) -0.034(3) -0.001(3) 0.015(3)
C6 0.066(4) 0.080(4) 0.081(4) 0.012(3) 0.019(3) -0.003(3)
C7 0.065(4) 0.063(3) 0.073(3) 0.004(3) 0.004(3) 0.017(3)
C41 0.043(3) 0.043(2) 0.035(2) 0.0004(17) -0.0023(19) 0.0057(19)
F42 0.0580(18) 0.0670(17) 0.0679(18) -0.0202(14) 0.0197(14) -0.0039(14)
C42 0.042(3) 0.048(2) 0.041(2) 0.0033(19) 0.004(2) 0.002(2)
F43 0.083(2) 0.0559(16) 0.0685(18) -0.0236(14) 0.0063(16) 0.0082(15)
C43 0.059(3) 0.040(2) 0.043(2) -0.0030(19) 0.001(2) 0.006(2)
F44 0.085(2) 0.0510(16) 0.0753(19) -0.0044(14) -0.0135(16) -0.0184(15)
C44 0.071(3) 0.035(2) 0.043(2) 0.0033(19) -0.015(2) -0.003(2)
F45 0.0539(18) 0.092(2) 0.0700(19) 0.0018(16) 0.0003(15) -0.0152(16)
C45 0.044(3) 0.059(3) 0.046(3) 0.007(2) -0.006(2) -0.005(2)
F46 0.0502(16) 0.088(2) 0.0582(16) -0.0221(15) 0.0084(13) 0.0064(15)
C46 0.045(3) 0.055(3) 0.035(2) -0.001(2) 0.0001(19) 0.010(2)
C31 0.054(3) 0.047(2) 0.034(2) 0.0023(19) 0.007(2) 0.004(2)
F32 0.100(3) 0.0634(19) 0.104(3) -0.0118(18) -0.056(2) 0.0147(18)
C32 0.074(4) 0.046(3) 0.045(3) -0.007(2) -0.010(2) 0.007(2)
F33 0.108(3) 0.081(2) 0.136(3) 0.016(2) -0.043(3) 0.030(2)
C33 0.069(4) 0.059(3) 0.063(3) 0.011(3) -0.010(3) 0.013(3)
F34 0.147(3) 0.0464(17) 0.104(3) 0.0146(17) 0.005(2) 0.0280(19)
C34 0.102(5) 0.041(3) 0.058(3) 0.014(2) 0.010(3) 0.016(3)
F35 0.161(4) 0.0465(17) 0.125(3) -0.0033(19) -0.039(3) -0.013(2)
C35 0.109(5) 0.040(3) 0.058(3) -0.003(2) -0.002(3) -0.009(3)
F36 0.094(3) 0.0506(17) 0.114(3) 0.0014(17) -0.044(2) -0.0127(16)
C36 0.069(4) 0.050(3) 0.052(3) 0.003(2) -0.005(3) -0.005(2)

loop_
_atom_type_symbol
_atom_type_description
_atom_type_scat_dispersion_real
_atom_type_scat_dispersion_imag
_atom_type_scat_source
C C 0.0033 0.0016 'International Tables Vol C Tables 4.2.6.8 and 6.1.1.4'
H H 0.0000 0.0000 'International Tables Vol C Tables 4.2.6.8 and 6.1.1.4'
B B 0.0013 0.0007 'International Tables Vol C Tables 4.2.6.8 and 6.1.1.4'
N N 0.0061 0.0033 'International Tables Vol C Tables 4.2.6.8 and 6.1.1.4'
F F 0.0171 0.0103 'International Tables Vol C Tables 4.2.6.8 and 6.1.1.4'
Si Si 0.0817 0.0704 'International Tables Vol C Tables 4.2.6.8 and 6.1.1.4'
Zr Zr -2.9673 0.5597 'International Tables Vol C Tables 4.2.6.8 and 6.1.1.4'

loop_
_geom_angle_atom_site_label_1
_geom_angle_atom_site_label_2
_geom_angle_atom_site_label_3
_geom_angle
C1 Zr1 N1 121.59(14)
C1 Zr1 C2 31.39(14)
N1 Zr1 C2 90.65(14)
C1 Zr1 C11 100.5(3)
N1 Zr1 C11 124.9(2)
C2 Zr1 C11 119.9(2)
C1 Zr1 C19 130.53(18)
N1 Zr1 C19 78.39(19)
C2 Zr1 C19 135.30(19)
C11 Zr1 C19 101.2(3)
C1 Zr1 C15 129.3(2)
N1 Zr1 C15 95.4(3)
C2 Zr1 C15 137.67(19)
C11 Zr1 C15 31.0(2)
C19 Zr1 C15 86.8(2)
C1 Zr1 C20 113.7(2)
N1 Zr1 C20 110.5(2)
C2 Zr1 C20 137.9(2)
C11 Zr1 C20 77.8(2)
C19 Zr1 C20 32.8(2)
C15 Zr1 C20 77.9(2)
C1 Zr1 C12 79.17(18)
N1 Zr1 C12 121.01(19)
C2 Zr1 C12 90.38(19)
C11 Zr1 C12 31.2(2)
C19 Zr1 C12 132.4(2)
C15 Zr1 C12 51.1(2)
C20 Zr1 C12 107.1(2)
C1 Zr1 C16 83.03(19)
N1 Zr1 C16 125.91(16)
C2 Zr1 C16 106.66(19)
C11 Zr1 C16 90.2(2)
C19 Zr1 C16 53.1(2)
C15 Zr1 C16 103.3(3)
C20 Zr1 C16 31.59(19)
C12 Zr1 C16 110.0(2)
C1 Zr1 C14 123.9(2)
N1 Zr1 C14 74.48(18)
C2 Zr1 C14 114.2(3)
C11 Zr1 C14 52.0(2)
C19 Zr1 C14 104.4(3)
C15 Zr1 C14 31.0(2)
C20 Zr1 C14 106.6(3)
C12 Zr1 C14 52.0(2)
C16 Zr1 C14 134.2(3)
C1 Zr1 C13 91.7(2)
N1 Zr1 C13 90.2(2)
C2 Zr1 C13 86.47(18)
C11 Zr1 C13 52.0(2)
C19 Zr1 C13 136.0(2)
C15 Zr1 C13 51.7(2)
C20 Zr1 C13 127.55(19)
C12 Zr1 C13 31.10(19)
C16 Zr1 C13 140.3(2)
C14 Zr1 C13 32.2(2)
C1 Zr1 C18 104.52(19)
N1 Zr1 C18 74.68(17)
C2 Zr1 C18 103.15(17)
C11 Zr1 C18 130.1(2)
C19 Zr1 C18 32.15(18)
C15 Zr1 C18 118.9(2)
C20 Zr1 C18 52.73(19)
C12 Zr1 C18 159.6(2)
C16 Zr1 C18 51.75(19)
C14 Zr1 C18 131.1(2)
C13 Zr1 C18 162.0(2)
C1 Si1 C23 108.8(3)
C1 Si1 C21 110.1(2)
C23 Si1 C21 110.5(3)
C1 Si1 C22 111.8(2)
C23 Si1 C22 108.1(3)
C21 Si1 C22 107.5(3)
C3 N1 Zr1 171.1(4)
C2 B1 C31 124.1(4)
C2 B1 C41 116.2(4)
C31 B1 C41 119.3(4)
C15 C11 C12 107.6(7)
C15 C11 Zr1 75.1(4)
C12 C11 Zr1 75.2(3)
C15 C11 H11 126.2
C12 C11 H11 126.2
Zr1 C11 H11 115.7
C11 C12 C13 109.1(6)
C11 C12 Zr1 73.6(3)
C13 C12 Zr1 74.7(3)
C11 C12 H12 125.4
C13 C12 H12 125.4
Zr1 C12 H12 118.1
C12 C13 C14 106.8(6)
C12 C13 Zr1 74.2(3)
C14 C13 Zr1 73.8(3)
C12 C13 H13 126.6
C14 C13 H13 126.6
Zr1 C13 H13 117.5
C15 C14 C13 106.3(6)
C15 C14 Zr1 74.0(4)
C13 C14 Zr1 74.0(3)
C15 C14 H14 126.8
C13 C14 H14 126.8
Zr1 C14 H14 117.4
C11 C15 C14 110.1(7)
C11 C15 Zr1 73.9(4)
C14 C15 Zr1 74.9(4)
C11 C15 H15 125.0
C14 C15 H15 125.0
Zr1 C15 H15 117.9
C17 C16 C20 109.0(6)
C17 C16 Zr1 76.5(3)
C20 C16 Zr1 74.0(3)
C17 C16 H16 125.5
C20 C16 H16 125.5
Zr1 C16 H16 116.0
C18 C17 C16 108.8(6)
C18 C17 Zr1 73.3(3)
C16 C17 Zr1 72.5(3)
C18 C17 H17 125.6
C16 C17 H17 125.6
Zr1 C17 H17 120.3
C17 C18 C19 109.0(5)
C17 C18 Zr1 75.9(3)
C19 C18 Zr1 72.8(3)
C17 C18 H18 125.5
C19 C18 H18 125.5
Zr1 C18 H18 117.6
C18 C19 C20 105.7(5)
C18 C19 Zr1 75.0(3)
C20 C19 Zr1 73.8(3)
C18 C19 H19 127.2
C20 C19 H19 127.2
Zr1 C19 H19 116.4
C16 C20 C19 107.5(5)
C16 C20 Zr1 74.4(3)
C19 C20 Zr1 73.4(3)
C16 C20 H20 126.3
C19 C20 H20 126.3
Zr1 C20 H20 117.9
C2 C1 Si1 136.2(4)
C2 C1 Zr1 81.5(3)
Si1 C1 Zr1 142.1(2)
C1 C2 B1 169.6(5)
C1 C2 Zr1 67.1(3)
B1 C2 Zr1 107.6(3)
Si1 C21 H21A 109.5
Si1 C21 H21B 109.5
H21A C21 H21B 109.5
Si1 C21 H21C 109.5
H21A C21 H21C 109.5
H21B C21 H21C 109.5
Si1 C22 H22A 109.5
Si1 C22 H22B 109.5
H22A C22 H22B 109.5
Si1 C22 H22C 109.5
H22A C22 H22C 109.5
H22B C22 H22C 109.5
Si1 C23 H23A 109.5
Si1 C23 H23B 109.5
H23A C23 H23B 109.5
Si1 C23 H23C 109.5
H23A C23 H23C 109.5
H23B C23 H23C 109.5
N1 C3 C4 178.2(5)
C3 C4 C6 107.8(4)
C3 C4 C7 108.5(4)
C6 C4 C7 110.7(4)
C3 C4 C5 107.9(4)
C6 C4 C5 111.1(4)
C7 C4 C5 110.7(4)
C4 C5 H5A 109.5
C4 C5 H5B 109.5
H5A C5 H5B 109.5
C4 C5 H5C 109.5
H5A C5 H5C 109.5
H5B C5 H5C 109.5
C4 C6 H6A 109.5
C4 C6 H6B 109.5
H6A C6 H6B 109.5
C4 C6 H6C 109.5
H6A C6 H6C 109.5
H6B C6 H6C 109.5
C4 C7 H7A 109.5
C4 C7 H7B 109.5
H7A C7 H7B 109.5
C4 C7 H7C 109.5
H7A C7 H7C 109.5
H7B C7 H7C 109.5
C46 C41 C42 113.5(4)
C46 C41 B1 125.5(4)
C42 C41 B1 121.0(4)
F42 C42 C43 115.8(4)
F42 C42 C41 120.4(4)
C43 C42 C41 123.8(4)
F43 C43 C44 119.9(4)
F43 C43 C42 120.3(4)
C44 C43 C42 119.8(4)
F44 C44 C43 120.8(4)
F44 C44 C45 120.3(5)
C43 C44 C45 118.9(4)
F45 C45 C46 120.4(4)
F45 C45 C44 119.7(4)
C46 C45 C44 119.9(4)
F46 C46 C45 116.8(4)
F46 C46 C41 119.1(4)
C45 C46 C41 124.1(4)
C36 C31 C32 111.5(4)
C36 C31 B1 123.1(4)
C32 C31 B1 125.4(4)
F32 C32 C33 114.3(4)
F32 C32 C31 120.3(4)
C33 C32 C31 125.4(5)
F33 C33 C34 119.9(5)
F33 C33 C32 120.4(5)
C34 C33 C32 119.7(5)
F34 C34 C35 120.9(5)
F34 C34 C33 120.6(5)
C35 C34 C33 118.5(5)
F35 C35 C34 119.6(5)
F35 C35 C36 120.4(5)
C34 C35 C36 120.0(5)
F36 C36 C35 115.6(5)
F36 C36 C31 119.5(4)
C35 C36 C31 124.9(5)

loop_
_geom_bond_atom_site_label_1
_geom_bond_atom_site_label_2
_geom_bond_distance
Zr1 C1 2.271(4)
Zr1 N1 2.296(4)
Zr1 C2 2.438(4)
Zr1 C11 2.493(5)
Zr1 C19 2.507(5)
Zr1 C15 2.507(6)
Zr1 C20 2.512(5)
Zr1 C12 2.513(5)
Zr1 C16 2.517(5)
Zr1 C14 2.518(6)
Zr1 C13 2.520(5)
Zr1 C18 2.535(5)
Si1 C1 1.844(4)
Si1 C23 1.849(6)
Si1 C21 1.858(6)
Si1 C22 1.859(5)
N1 C3 1.141(5)
B1 C2 1.462(7)
B1 C31 1.597(6)
B1 C41 1.600(6)
C11 C15 1.335(10)
C11 C12 1.347(9)
C11 H11 0.9400
C12 C13 1.349(8)
C12 H12 0.9400
C13 C14 1.397(9)
C13 H13 0.9400
C14 C15 1.344(10)
C14 H14 0.9400
C15 H15 0.9400
C16 C17 1.358(8)
C16 C20 1.369(8)
C16 H16 0.9400
C17 C18 1.353(7)
C17 H17 0.9400
C18 C19 1.396(8)
C18 H18 0.9400
C19 C20 1.416(9)
C19 H19 0.9400
C20 H20 0.9400
C1 C2 1.284(6)
C21 H21A 0.9700
C21 H21B 0.9700
C21 H21C 0.9700
C22 H22A 0.9700
C22 H22B 0.9700
C22 H22C 0.9700
C23 H23A 0.9700
C23 H23B 0.9700
C23 H23C 0.9700
C3 C4 1.476(7)
C4 C6 1.525(7)
C4 C7 1.530(7)
C4 C5 1.533(6)
C5 H5A 0.9700
C5 H5B 0.9700
C5 H5C 0.9700
C6 H6A 0.9700
C6 H6B 0.9700
C6 H6C 0.9700
C7 H7A 0.9700
C7 H7B 0.9700
C7 H7C 0.9700
C41 C46 1.385(6)
C41 C42 1.390(6)
F42 C42 1.345(5)
C42 C43 1.380(6)
F43 C43 1.346(5)
C43 C44 1.361(6)
F44 C44 1.339(5)
C44 C45 1.372(6)
F45 C45 1.352(5)
C45 C46 1.370(6)
F46 C46 1.357(5)
C31 C36 1.388(6)
C31 C32 1.390(6)
F32 C32 1.352(5)
C32 C33 1.372(6)
F33 C33 1.346(6)
C33 C34 1.362(7)
F34 C34 1.342(5)
C34 C35 1.358(8)
F35 C35 1.342(6)
C35 C36 1.379(7)
F36 C36 1.349(6)

loop_
_geom_torsion_atom_site_label_1
_geom_torsion_atom_site_label_2
_geom_torsion_atom_site_label_3
_geom_torsion_atom_site_label_4
_geom_torsion
C1 Zr1 N1 C3 159(2)
C2 Zr1 N1 C3 164(2)
C11 Zr1 N1 C3 -68(2)
C19 Zr1 N1 C3 28(2)
C15 Zr1 N1 C3 -58(2)
C20 Zr1 N1 C3 22(2)
C12 Zr1 N1 C3 -105(2)
C16 Zr1 N1 C3 53(2)
C14 Zr1 N1 C3 -81(2)
C13 Zr1 N1 C3 -109(2)
C18 Zr1 N1 C3 61(2)
C1 Zr1 C11 C15 160.9(5)
N1 Zr1 C11 C15 19.8(6)
C2 Zr1 C11 C15 134.4(5)
C19 Zr1 C11 C15 -63.8(5)
C20 Zr1 C11 C15 -86.9(6)
C12 Zr1 C11 C15 113.2(7)
C16 Zr1 C11 C15 -116.1(5)
C14 Zr1 C11 C15 35.8(4)
C13 Zr1 C11 C15 77.0(5)
C18 Zr1 C11 C15 -79.8(5)
C1 Zr1 C11 C12 47.7(5)
N1 Zr1 C11 C12 -93.4(6)
C2 Zr1 C11 C12 21.2(6)
C19 Zr1 C11 C12 -177.0(5)
C15 Zr1 C11 C12 -113.2(7)
C20 Zr1 C11 C12 159.9(6)
C16 Zr1 C11 C12 130.7(5)
C14 Zr1 C11 C12 -77.4(5)
C13 Zr1 C11 C12 -36.2(4)
C18 Zr1 C11 C12 167.0(4)
C15 C11 C12 C13 -1.9(7)
Zr1 C11 C12 C13 66.9(4)
C15 C11 C12 Zr1 -68.7(5)
C1 Zr1 C12 C11 -132.2(5)
N1 Zr1 C12 C11 107.3(5)
C2 Zr1 C12 C11 -161.7(5)
C19 Zr1 C12 C11 3.9(6)
C15 Zr1 C12 C11 37.4(4)
C20 Zr1 C12 C11 -20.6(6)
C16 Zr1 C12 C11 -53.8(5)
C14 Zr1 C12 C11 77.3(5)
C13 Zr1 C12 C11 115.8(6)
C18 Zr1 C12 C11 -29.7(9)
C1 Zr1 C12 C13 112.0(4)
N1 Zr1 C12 C13 -8.5(5)
C2 Zr1 C12 C13 82.5(4)
C11 Zr1 C12 C13 -115.8(6)
C19 Zr1 C12 C13 -111.8(5)
C15 Zr1 C12 C13 -78.3(5)
C20 Zr1 C12 C13 -136.3(4)
C16 Zr1 C12 C13 -169.6(4)
C14 Zr1 C12 C13 -38.4(4)
C18 Zr1 C12 C13 -145.4(6)
C11 C12 C13 C14 1.1(6)
Zr1 C12 C13 C14 67.2(4)
C11 C12 C13 Zr1 -66.1(4)
C1 Zr1 C13 C12 -65.6(4)
N1 Zr1 C13 C12 172.7(4)
C2 Zr1 C13 C12 -96.6(4)
C11 Zr1 C13 C12 36.3(4)
C19 Zr1 C13 C12 99.4(5)
C15 Zr1 C13 C12 76.0(5)
C20 Zr1 C13 C12 56.3(6)
C16 Zr1 C13 C12 15.5(6)
C14 Zr1 C13 C12 113.2(6)
C18 Zr1 C13 C12 140.2(6)
C1 Zr1 C13 C14 -178.9(5)
N1 Zr1 C13 C14 59.5(5)
C2 Zr1 C13 C14 150.1(5)
C11 Zr1 C13 C14 -76.9(5)
C19 Zr1 C13 C14 -13.9(6)
C15 Zr1 C13 C14 -37.2(4)
C20 Zr1 C13 C14 -56.9(6)
C12 Zr1 C13 C14 -113.2(6)
C16 Zr1 C13 C14 -97.8(6)
C18 Zr1 C13 C14 27.0(8)
C12 C13 C14 C15 0.1(7)
Zr1 C13 C14 C15 67.5(4)
C12 C13 C14 Zr1 -67.4(4)
C1 Zr1 C14 C15 -111.4(6)
N1 Zr1 C14 C15 130.7(6)
C2 Zr1 C14 C15 -145.7(5)
C11 Zr1 C14 C15 -35.7(4)
C19 Zr1 C14 C15 57.4(6)
C20 Zr1 C14 C15 23.4(6)
C12 Zr1 C14 C15 -75.7(5)
C16 Zr1 C14 C15 5.3(7)
C13 Zr1 C14 C15 -112.7(6)
C18 Zr1 C14 C15 78.0(5)
C1 Zr1 C14 C13 1.3(6)
N1 Zr1 C14 C13 -116.6(5)
C2 Zr1 C14 C13 -33.0(5)
C11 Zr1 C14 C13 77.0(4)
C19 Zr1 C14 C13 170.1(4)
C15 Zr1 C14 C13 112.7(6)
C20 Zr1 C14 C13 136.1(5)
C12 Zr1 C14 C13 37.0(4)
C16 Zr1 C14 C13 118.0(5)
C18 Zr1 C14 C13 -169.3(4)
C12 C11 C15 C14 1.9(8)
Zr1 C11 C15 C14 -66.9(5)
C12 C11 C15 Zr1 68.8(4)
C13 C14 C15 C11 -1.2(7)
Zr1 C14 C15 C11 66.2(5)
C13 C14 C15 Zr1 -67.5(4)
C1 Zr1 C15 C11 -24.5(7)
N1 Zr1 C15 C11 -163.8(5)
C2 Zr1 C15 C11 -66.9(7)
C19 Zr1 C15 C11 118.2(5)
C20 Zr1 C15 C11 86.3(5)
C12 Zr1 C15 C11 -37.7(4)
C16 Zr1 C15 C11 67.3(5)
C14 Zr1 C15 C11 -116.6(7)
C13 Zr1 C15 C11 -77.9(5)
C18 Zr1 C15 C11 120.7(4)
C1 Zr1 C15 C14 92.0(6)
N1 Zr1 C15 C14 -47.2(5)
C2 Zr1 C15 C14 49.7(8)
C11 Zr1 C15 C14 116.6(7)
C19 Zr1 C15 C14 -125.2(6)
C20 Zr1 C15 C14 -157.1(6)
C12 Zr1 C15 C14 78.8(5)
C16 Zr1 C15 C14 -176.1(5)
C13 Zr1 C15 C14 38.7(4)
C18 Zr1 C15 C14 -122.7(5)
C1 Zr1 C16 C17 -79.1(4)
N1 Zr1 C16 C17 45.2(5)
C2 Zr1 C16 C17 -58.2(4)
C11 Zr1 C16 C17 -179.6(4)
C19 Zr1 C16 C17 76.5(4)
C15 Zr1 C16 C17 152.1(4)
C20 Zr1 C16 C17 114.7(5)
C12 Zr1 C16 C17 -154.9(4)
C14 Zr1 C16 C17 149.3(4)
C13 Zr1 C16 C17 -163.3(4)
C18 Zr1 C16 C17 35.6(3)
C1 Zr1 C16 C20 166.3(4)
N1 Zr1 C16 C20 -69.5(5)
C2 Zr1 C16 C20 -172.8(4)
C11 Zr1 C16 C20 65.8(5)
C19 Zr1 C16 C20 -38.2(4)
C15 Zr1 C16 C20 37.4(5)
C12 Zr1 C16 C20 90.5(4)
C14 Zr1 C16 C20 34.6(5)
C13 Zr1 C16 C20 82.1(5)
C18 Zr1 C16 C20 -79.0(4)
C20 C16 C17 C18 2.7(6)
Zr1 C16 C17 C18 -64.8(4)
C20 C16 C17 Zr1 67.5(4)
C1 Zr1 C17 C18 -147.6(4)
N1 Zr1 C17 C18 -27.4(4)
C2 Zr1 C17 C18 -117.9(4)
C11 Zr1 C17 C18 117.1(4)
C19 Zr1 C17 C18 37.4(4)
C15 Zr1 C17 C18 80.2(5)
C20 Zr1 C17 C18 79.3(4)
C12 Zr1 C17 C18 152.4(4)
C16 Zr1 C17 C18 116.6(5)
C14 Zr1 C17 C18 51.4(7)
C13 Zr1 C17 C18 171.7(7)
C1 Zr1 C17 C16 95.8(4)
N1 Zr1 C17 C16 -144.0(4)
C2 Zr1 C17 C16 125.5(4)
C11 Zr1 C17 C16 0.5(5)
C19 Zr1 C17 C16 -79.2(4)
C15 Zr1 C17 C16 -36.3(5)
C20 Zr1 C17 C16 -37.3(4)
C12 Zr1 C17 C16 35.8(5)
C14 Zr1 C17 C16 -65.2(7)
C13 Zr1 C17 C16 55.1(10)
C18 Zr1 C17 C16 -116.6(5)
C16 C17 C18 C19 -1.6(6)
Zr1 C17 C18 C19 -65.9(3)
C16 C17 C18 Zr1 64.3(4)
C1 Zr1 C18 C17 32.8(4)
N1 Zr1 C18 C17 152.1(4)
C2 Zr1 C18 C17 65.1(4)
C11 Zr1 C18 C17 -84.8(5)
C19 Zr1 C18 C17 -115.4(5)
C15 Zr1 C18 C17 -120.1(5)
C20 Zr1 C18 C17 -76.1(4)
C12 Zr1 C18 C17 -65.2(8)
C16 Zr1 C18 C17 -35.9(3)
C14 Zr1 C18 C17 -155.3(4)
C13 Zr1 C18 C17 -174.0(5)
C1 Zr1 C18 C19 148.2(4)
N1 Zr1 C18 C19 -92.5(4)
C2 Zr1 C18 C19 -179.5(4)
C11 Zr1 C18 C19 30.6(5)
C15 Zr1 C18 C19 -4.8(5)
C20 Zr1 C18 C19 39.2(4)
C12 Zr1 C18 C19 50.1(8)
C16 Zr1 C18 C19 79.5(4)
C14 Zr1 C18 C19 -39.9(5)
C13 Zr1 C18 C19 -58.6(8)
C17 C18 C19 C20 -0.1(6)
Zr1 C18 C19 C20 -68.0(3)
C17 C18 C19 Zr1 67.9(4)
C1 Zr1 C19 C18 -42.2(5)
N1 Zr1 C19 C18 79.6(4)
C2 Zr1 C19 C18 0.7(5)
C11 Zr1 C19 C18 -156.6(4)
C15 Zr1 C19 C18 175.8(5)
C20 Zr1 C19 C18 -111.6(5)
C12 Zr1 C19 C18 -158.7(4)
C16 Zr1 C19 C18 -74.9(4)
C14 Zr1 C19 C18 150.1(4)
C13 Zr1 C19 C18 157.6(4)
C1 Zr1 C19 C20 69.4(5)
N1 Zr1 C19 C20 -168.7(4)
C2 Zr1 C19 C20 112.3(4)
C11 Zr1 C19 C20 -45.0(4)
C15 Zr1 C19 C20 -72.5(5)
C12 Zr1 C19 C20 -47.1(5)
C16 Zr1 C19 C20 36.7(3)
C14 Zr1 C19 C20 -98.3(4)
C13 Zr1 C19 C20 -90.7(4)
C18 Zr1 C19 C20 111.6(5)
C17 C16 C20 C19 -2.7(6)
Zr1 C16 C20 C19 66.5(4)
C17 C16 C20 Zr1 -69.2(4)
C18 C19 C20 C16 1.7(6)
Zr1 C19 C20 C16 -67.2(4)
C18 C19 C20 Zr1 68.8(3)
C1 Zr1 C20 C16 -14.9(4)
N1 Zr1 C20 C16 125.9(4)
C2 Zr1 C20 C16 10.2(6)
C11 Zr1 C20 C16 -111.1(5)
C19 Zr1 C20 C16 114.1(5)
C15 Zr1 C20 C16 -142.8(5)
C12 Zr1 C20 C16 -100.4(4)
C14 Zr1 C20 C16 -154.9(4)
C13 Zr1 C20 C16 -127.1(4)
C18 Zr1 C20 C16 75.7(4)
C1 Zr1 C20 C19 -129.0(4)
N1 Zr1 C20 C19 11.8(4)
C2 Zr1 C20 C19 -103.8(5)
C11 Zr1 C20 C19 134.8(5)
C15 Zr1 C20 C19 103.1(5)
C12 Zr1 C20 C19 145.5(4)
C16 Zr1 C20 C19 -114.1(5)
C14 Zr1 C20 C19 91.0(4)
C13 Zr1 C20 C19 118.8(4)
C18 Zr1 C20 C19 -38.4(3)
C23 Si1 C1 C2 -83.8(5)
C21 Si1 C1 C2 155.0(5)
C22 Si1 C1 C2 35.5(6)
C23 Si1 C1 Zr1 88.9(4)
C21 Si1 C1 Zr1 -32.3(5)
C22 Si1 C1 Zr1 -151.8(4)
N1 Zr1 C1 C2 10.8(3)
C11 Zr1 C1 C2 -132.0(3)
C19 Zr1 C1 C2 113.2(3)
C15 Zr1 C1 C2 -119.5(4)
C20 Zr1 C1 C2 146.8(3)
C12 Zr1 C1 C2 -109.1(3)
C16 Zr1 C1 C2 139.0(3)
C14 Zr1 C1 C2 -81.2(4)
C13 Zr1 C1 C2 -80.4(3)
C18 Zr1 C1 C2 91.5(3)
N1 Zr1 C1 Si1 -164.1(3)
C2 Zr1 C1 Si1 -174.9(6)
C11 Zr1 C1 Si1 53.1(4)
C19 Zr1 C1 Si1 -61.7(5)
C15 Zr1 C1 Si1 65.6(5)
C20 Zr1 C1 Si1 -28.1(4)
C12 Zr1 C1 Si1 76.1(4)
C16 Zr1 C1 Si1 -35.9(4)
C14 Zr1 C1 Si1 104.0(4)
C13 Zr1 C1 Si1 104.7(4)
C18 Zr1 C1 Si1 -83.3(4)
Si1 C1 C2 B1 -123(2)
Zr1 C1 C2 B1 61(2)
Si1 C1 C2 Zr1 175.5(5)
C31 B1 C2 C1 -153(2)
C41 B1 C2 C1 35(3)
C31 B1 C2 Zr1 -94.8(4)
C41 B1 C2 Zr1 93.2(4)
N1 Zr1 C2 C1 -170.8(3)
C11 Zr1 C2 C1 57.4(4)
C19 Zr1 C2 C1 -96.7(4)
C15 Zr1 C2 C1 90.4(5)
C20 Zr1 C2 C1 -48.4(4)
C12 Zr1 C2 C1 68.2(3)
C16 Zr1 C2 C1 -42.8(3)
C14 Zr1 C2 C1 115.9(3)
C13 Zr1 C2 C1 99.0(3)
C18 Zr1 C2 C1 -96.4(3)
C1 Zr1 C2 B1 -170.4(5)
N1 Zr1 C2 B1 18.8(3)
C11 Zr1 C2 B1 -113.0(3)
C19 Zr1 C2 B1 92.8(4)
C15 Zr1 C2 B1 -80.0(5)
C20 Zr1 C2 B1 141.2(4)
C12 Zr1 C2 B1 -102.2(3)
C16 Zr1 C2 B1 146.8(3)
C14 Zr1 C2 B1 -54.5(4)
C13 Zr1 C2 B1 -71.4(3)
C18 Zr1 C2 B1 93.2(3)
Zr1 N1 C3 C4 32(18)
N1 C3 C4 C6 50(17)
N1 C3 C4 C7 170(16)
N1 C3 C4 C5 -70(16)
C2 B1 C41 C46 -129.3(5)
C31 B1 C41 C46 58.3(6)
C2 B1 C41 C42 49.3(6)
C31 B1 C41 C42 -123.1(4)
C46 C41 C42 F42 -179.6(4)
B1 C41 C42 F42 1.7(6)
C46 C41 C42 C43 0.9(6)
B1 C41 C42 C43 -177.9(4)
F42 C42 C43 F43 -0.4(6)
C41 C42 C43 F43 179.2(4)
F42 C42 C43 C44 180.0(4)
C41 C42 C43 C44 -0.5(7)
F43 C43 C44 F44 0.6(6)
C42 C43 C44 F44 -179.7(4)
F43 C43 C44 C45 179.5(4)
C42 C43 C44 C45 -0.9(6)
F44 C44 C45 F45 1.0(6)
C43 C44 C45 F45 -177.9(4)
F44 C44 C45 C46 -179.4(4)
C43 C44 C45 C46 1.8(6)
F45 C45 C46 F46 -2.0(6)
C44 C45 C46 F46 178.3(4)
F45 C45 C46 C41 178.3(4)
C44 C45 C46 C41 -1.4(7)
C42 C41 C46 F46 -179.7(4)
B1 C41 C46 F46 -1.0(6)
C42 C41 C46 C45 0.1(6)
B1 C41 C46 C45 178.7(4)
C2 B1 C31 C36 11.1(7)
C41 B1 C31 C36 -177.1(4)
C2 B1 C31 C32 -167.5(5)
C41 B1 C31 C32 4.3(7)
C36 C31 C32 F32 -176.6(4)
B1 C31 C32 F32 2.1(7)
C36 C31 C32 C33 2.2(7)
B1 C31 C32 C33 -179.1(5)
F32 C32 C33 F33 -3.2(8)
C31 C32 C33 F33 177.9(5)
F32 C32 C33 C34 179.2(5)
C31 C32 C33 C34 0.3(9)
F33 C33 C34 F34 0.0(8)
C32 C33 C34 F34 177.7(5)
F33 C33 C34 C35 179.6(5)
C32 C33 C34 C35 -2.8(8)
F34 C34 C35 F35 2.4(8)
C33 C34 C35 F35 -177.2(5)
F34 C34 C35 C36 -177.9(5)
C33 C34 C35 C36 2.5(8)
F35 C35 C36 F36 1.1(8)
C34 C35 C36 F36 -178.6(5)
F35 C35 C36 C31 179.9(5)
C34 C35 C36 C31 0.2(8)
C32 C31 C36 F36 176.4(4)
B1 C31 C36 F36 -2.4(7)
C32 C31 C36 C35 -2.5(7)
B1 C31 C36 C35 178.8(5)
